data_2008884
loop_
_publ_author_name
'Ma, Bao-Qing'
'Gao, Song'
'Wang, Zhe-Ming'
'Yi, Tao'
'Yan, Chun-Hua'
'Xu, Guang-Xian'

_publ_section_title
<i>catena</i>-Poly[[diaqua(3-cyanobenzoato-<i>O</i>,<i>O</i>')erbium]-bis-\m-(3-cyanobenzoato-<i>O</i>:<i>O</i>')]
_journal_issue 9
_journal_name_full 'Acta Crystallographica Section C'
_journal_page_first 1420
_journal_page_last 1422
_journal_paper_doi 10.1107/S0108270199007696
_journal_volume 55
_journal_year 1999
_chemical_formula_iupac '[Er (C8 H4 N1 O2)3 (H2 O)2]'
_chemical_formula_sum 'C24 H15 Er N3 O8'
_chemical_formula_weight 640.65
_chemical_name_systematic
;
catena-tris(m-cyanobenzoxylate erbium) dihydrate
;
_space_group_IT_number 15
_symmetry_cell_setting monoclinic
_symmetry_space_group_name_Hall '-C 2yc'
_symmetry_space_group_name_H-M 'C 1 2/c 1'
_audit_creation_method SHELXL-97
_cell_angle_alpha 90.00
_cell_angle_beta 107.358(4)
_cell_angle_gamma 90.00
_cell_formula_units_Z 4
_cell_length_a 22.8378(14)
_cell_length_b 12.0426(5)
_cell_length_c 9.5835(4)
_cell_measurement_reflns_used 25
_cell_measurement_temperature 293(2)
_cell_measurement_theta_max 13.81
_cell_measurement_theta_min 10.07
_cell_volume 2515.7(2)
_computing_cell_refinement 'CAD-4 ARGUS Software'
_computing_data_collection 'CAD-4 ARGUS Software (Nonius, 1996)'
_computing_data_reduction 'MolEN (Fair, 1990)'
_computing_molecular_graphics 'XPMA and ZORTEP (Zsolnai, 1998)'
_computing_publication_material SHELXL97
_computing_structure_refinement 'SHELXL97 (Sheldrick, 1997)'
_computing_structure_solution 'SHELXS97 (Sheldrick, 1990)'
_diffrn_ambient_temperature 293(2)
_diffrn_measured_fraction_theta_full 1.000
_diffrn_measured_fraction_theta_max 1.000
_diffrn_measurement_device 'Enraf-Nonius CAD-4 MACH3'
_diffrn_measurement_method \q/2\q
_diffrn_radiation_monochromator graphite
_diffrn_radiation_source 'fine-focus sealed tube'
_diffrn_radiation_type MoK\a
_diffrn_radiation_wavelength 0.71073
_diffrn_reflns_av_R_equivalents 0.014
_diffrn_reflns_av_sigmaI/netI 0.0299
_diffrn_reflns_limit_h_max 27
_diffrn_reflns_limit_h_min -29
_diffrn_reflns_limit_k_max 15
_diffrn_reflns_limit_k_min 0
_diffrn_reflns_limit_l_max 12
_diffrn_reflns_limit_l_min 0
_diffrn_reflns_number 2907
_diffrn_reflns_theta_full 26.97
_diffrn_reflns_theta_max 26.97
_diffrn_reflns_theta_min 1.87
_diffrn_standards_decay_% 3.3
_diffrn_standards_interval_time 60
_diffrn_standards_number 3
_exptl_absorpt_coefficient_mu 3.387
_exptl_absorpt_correction_T_max 0.689
_exptl_absorpt_correction_T_min 0.638
_exptl_absorpt_correction_type '\y scan'
_exptl_absorpt_process_details '(North et al., 1968)'
_exptl_crystal_colour pink
_exptl_crystal_density_diffrn 1.692
_exptl_crystal_density_method 'not measured'
_exptl_crystal_description needle
_exptl_crystal_F_000 1248
_exptl_crystal_size_max 0.30
_exptl_crystal_size_mid 0.11
_exptl_crystal_size_min 0.11
_refine_diff_density_max 0.430
_refine_diff_density_min -0.827
_refine_ls_extinction_method none
_refine_ls_goodness_of_fit_ref 1.078
_refine_ls_hydrogen_treatment mixed
_refine_ls_matrix_type full
_refine_ls_number_parameters 204
_refine_ls_number_reflns 2738
_refine_ls_number_restraints 3
_refine_ls_restrained_S_all 1.080
_refine_ls_R_factor_all 0.027
_refine_ls_R_factor_gt 0.020
_refine_ls_shift/su_max 0.010
_refine_ls_shift/su_mean 0.001
_refine_ls_structure_factor_coef Fsqd
_refine_ls_weighting_details 'calc w = 1/[\s^2^(Fo^2^)+(0.0204P)^2^+1.3623P] where P = (Fo^2^+2Fc^2^)/3'
_refine_ls_weighting_scheme calc
_refine_ls_wR_factor_ref 0.047
_reflns_number_gt 2480
_reflns_number_total 2738
_reflns_threshold_expression I>2\s(I)
_cod_data_source_file da1072.cif
_cod_data_source_block global
_cod_depositor_comments
;
The following automatic conversions were performed:
'_symmetry_cell_setting' value 'Monoclinic' changed to 'monoclinic'
according to '/home/saulius/struct/CIF-dictionaries/cif_core.dic'
dictionary named 'cif_core.dic' version 2.4.1 from 2010-06-29.

Automatic conversion script
Id: cif_fix_enum 1527 2010-12-29 10:47:43Z saulius 

The following automatic conversions were performed:

'_symmetry_cell_setting' value 'Monoclinic' changed to 'monoclinic'
according to /home/saulius/struct/CIF-dictionaries/cif_core.dic
dictionary named 'cif_core.dic' version 2.4.1 from 2010-06-29.

Automatic conversion script
Id: cif_fix_values 1715 2011-07-08 13:25:40Z adriana 
;
_cod_original_sg_symbol_H-M 'C 2/c'
_cod_database_code 2008884

loop_
_symmetry_equiv_pos_as_xyz
'x, y, z'
'-x, y, -z+1/2'
'x+1/2, y+1/2, z'
'-x+1/2, y+1/2, -z+1/2'
'-x, -y, -z'
'x, -y, z-1/2'
'-x+1/2, -y+1/2, -z'
'x+1/2, -y+1/2, z-1/2'

loop_
_atom_site_label
_atom_site_fract_x
_atom_site_fract_y
_atom_site_fract_z
_atom_site_U_iso_or_equiv
_atom_site_adp_type
_atom_site_calc_flag
_atom_site_refinement_flags
_atom_site_occupancy
_atom_site_disorder_assembly
_atom_site_disorder_group
_atom_site_type_symbol
Er 0.5000 0.521683(15) 0.7500 0.01841(6) Uani d S 1 . . Er
O1 0.56702(9) 0.46522(18) 0.9647(2) 0.0359(5) Uani d . 1 . . O
O2 0.46523(9) 0.34097(17) 0.8086(2) 0.0303(4) Uani d . 1 . . O
O3 0.58625(8) 0.42206(19) 1.1975(2) 0.0306(4) Uani d . 1 . . O
O4 0.53501(9) 0.68217(17) 0.9027(2) 0.0294(4) Uani d D 1 . . O
N1 0.83637(17) 0.2443(5) 1.4600(5) 0.0979(17) Uani d . 1 . . N
N2 0.3868(4) -0.1176(8) 0.9039(11) 0.092(3) Uani d P 0.50 . . N
C1 0.60188(11) 0.4326(2) 1.0835(3) 0.0234(5) Uani d . 1 . . C
C2 0.66728(12) 0.4057(2) 1.0934(3) 0.0279(6) Uani d . 1 . . C
C3 0.70490(13) 0.3566(3) 1.2181(3) 0.0332(7) Uani d . 1 . . C
C4 0.76599(14) 0.3358(3) 1.2287(4) 0.0459(9) Uani d . 1 . . C
C5 0.80512(16) 0.2841(4) 1.3580(5) 0.0655(13) Uani d . 1 . . C
C6 0.78943(16) 0.3633(4) 1.1153(5) 0.0583(11) Uani d . 1 . . C
C7 0.75127(17) 0.4116(4) 0.9902(5) 0.0610(13) Uani d . 1 . . C
C8 0.69056(15) 0.4332(4) 0.9791(4) 0.0460(8) Uani d . 1 . . C
C9 0.5000 0.2893(3) 0.7500 0.0279(8) Uani d S 1 . . C
C10 0.5000 0.1651(4) 0.7500 0.0315(9) Uani d S 1 . . C
C11 0.46048(16) 0.1079(3) 0.8081(4) 0.0397(7) Uani d . 1 . . C
C12 0.4600(2) -0.0074(3) 0.8063(5) 0.0499(9) Uani d . 1 . . C
C13 0.4211(4) -0.0680(7) 0.8592(9) 0.0556(19) Uani d P 0.50 . . C
C14 0.5000 -0.0653(5) 0.7500 0.0563(14) Uani d S 1 . . C
H5 0.4367(16) 0.146(3) 0.840(4) 0.040(10) Uiso d . 1 . . H
H1 0.6888(14) 0.341(3) 1.290(4) 0.033(9) Uiso d . 1 . . H
H6 0.5000 -0.142(8) 0.7500 0.13(3) Uiso d S 1 . . H
H2 0.8300(17) 0.347(3) 1.114(4) 0.050(11) Uiso d . 1 . . H
H4 0.6651(18) 0.461(3) 0.889(5) 0.053(11) Uiso d . 1 . . H
H3 0.766(2) 0.434(4) 0.911(5) 0.073(13) Uiso d . 1 . . H
H7 0.5258(17) 0.681(4) 0.988(3) 0.071(14) Uiso d D 1 . . H
H8 0.5754(10) 0.699(4) 0.914(4) 0.079(15) Uiso d D 1 . . H

loop_
_atom_site_aniso_label
_atom_site_aniso_U_11
_atom_site_aniso_U_22
_atom_site_aniso_U_33
_atom_site_aniso_U_12
_atom_site_aniso_U_13
_atom_site_aniso_U_23
Er 0.01661(8) 0.02290(9) 0.01382(8) 0.000 0.00162(5) 0.000
O1 0.0284(10) 0.0487(15) 0.0230(10) 0.0074(9) -0.0037(8) 0.0072(9)
O2 0.0364(11) 0.0270(11) 0.0312(11) 0.0005(8) 0.0156(9) -0.0004(8)
O3 0.0214(9) 0.0450(13) 0.0250(10) 0.0050(9) 0.0061(8) 0.0007(9)
O4 0.0338(11) 0.0318(12) 0.0209(10) -0.0058(9) 0.0056(8) -0.0060(8)
N1 0.050(2) 0.167(5) 0.074(3) 0.049(3) 0.014(2) 0.059(3)
N2 0.100(7) 0.075(6) 0.118(8) -0.034(5) 0.059(6) 0.003(5)
C1 0.0208(12) 0.0246(13) 0.0215(12) 0.0024(11) 0.0010(10) -0.0018(11)
C2 0.0212(13) 0.0391(17) 0.0224(13) 0.0058(11) 0.0051(10) 0.0041(11)
C3 0.0260(14) 0.047(2) 0.0262(15) 0.0111(13) 0.0073(12) 0.0087(13)
C4 0.0264(16) 0.069(3) 0.0402(19) 0.0148(15) 0.0068(14) 0.0154(17)
C5 0.0268(18) 0.110(4) 0.058(3) 0.029(2) 0.0105(17) 0.035(2)
C6 0.0272(17) 0.091(3) 0.061(3) 0.0190(18) 0.0201(17) 0.022(2)
C7 0.0422(19) 0.101(4) 0.050(2) 0.019(2) 0.0295(18) 0.033(2)
C8 0.0362(17) 0.072(2) 0.0324(17) 0.0146(17) 0.0149(14) 0.0206(17)
C9 0.032(2) 0.026(2) 0.0237(19) 0.000 0.0068(16) 0.000
C10 0.034(2) 0.029(2) 0.031(2) 0.000 0.0071(17) 0.000
C11 0.0437(18) 0.0323(18) 0.0453(19) -0.0033(14) 0.0168(16) -0.0016(15)
C12 0.060(2) 0.030(2) 0.060(2) -0.0081(15) 0.019(2) -0.0009(16)
C13 0.070(5) 0.035(4) 0.066(5) -0.013(4) 0.026(4) 0.004(4)
C14 0.072(4) 0.024(2) 0.068(4) 0.000 0.012(3) 0.000

loop_
_atom_type_symbol
_atom_type_description
_atom_type_scat_dispersion_real
_atom_type_scat_dispersion_imag
_atom_type_scat_source
C C 0.0033 0.0016 'International Tables Vol C Tables 4.2.6.8 and 6.1.1.4'
H H 0.0000 0.0000 'International Tables Vol C Tables 4.2.6.8 and 6.1.1.4'
N N 0.0061 0.0033 'International Tables Vol C Tables 4.2.6.8 and 6.1.1.4'
O O 0.0106 0.0060 'International Tables Vol C Tables 4.2.6.8 and 6.1.1.4'
Er Er -0.2586 4.9576 'International Tables Vol C Tables 4.2.6.8 and 6.1.1.4'

loop_
_geom_angle_atom_site_label_1
_geom_angle_atom_site_label_2
_geom_angle_atom_site_label_3
_geom_angle_site_symmetry_1
_geom_angle_site_symmetry_3
_geom_angle
_geom_angle_publ_flag
O1 Er O1 2_656 . 145.16(11) ?
O1 Er O3 2_656 6_565 106.42(7) ?
O1 Er O3 . 6_565 84.00(7) ?
O1 Er O3 2_656 5_667 84.00(7) ?
O1 Er O3 . 5_667 106.42(7) ?
O3 Er O3 6_565 5_667 145.37(11) ?
O1 Er O4 2_656 . 143.25(8) ?
O1 Er O4 . . 71.25(8) ?
O3 Er O4 6_565 . 75.13(7) ?
O3 Er O4 5_667 . 77.27(7) ?
O1 Er O4 2_656 2_656 71.25(8) ?
O1 Er O4 . 2_656 143.25(8) ?
O3 Er O4 6_565 2_656 77.27(7) ?
O3 Er O4 5_667 2_656 75.13(7) ?
O4 Er O4 . 2_656 73.49(10) ?
O1 Er O2 2_656 . 76.34(7) ?
O1 Er O2 . . 72.66(7) ?
O3 Er O2 6_565 . 132.77(7) ?
O3 Er O2 5_667 . 81.49(7) ?
O4 Er O2 . . 130.32(7) ?
O4 Er O2 2_656 . 141.53(7) ?
O1 Er O2 2_656 2_656 72.66(7) ?
O1 Er O2 . 2_656 76.34(7) ?
O3 Er O2 6_565 2_656 81.49(7) ?
O3 Er O2 5_667 2_656 132.77(7) ?
O4 Er O2 . 2_656 141.53(7) ?
O4 Er O2 2_656 2_656 130.32(7) ?
O2 Er O2 . 2_656 53.68(9) ?
C1 O1 Er . . 177.6(2) ?
C9 O2 Er . . 92.6(2) ?
C1 O3 Er . 5_667 130.75(17) ?
O1 C1 O3 . . 124.0(2) ?
O1 C1 C2 . . 118.6(2) ?
O3 C1 C2 . . 117.3(2) ?
C3 C2 C8 . . 119.9(3) ?
C3 C2 C1 . . 119.8(2) ?
C8 C2 C1 . . 120.3(3) ?
C2 C3 C4 . . 119.5(3) ?
C6 C4 C3 . . 120.8(3) ?
C6 C4 C5 . . 119.6(3) ?
C3 C4 C5 . . 119.6(3) ?
N1 C5 C4 . . 179.3(6) ?
C7 C6 C4 . . 119.3(3) ?
C6 C7 C8 . . 120.2(3) ?
C7 C8 C2 . . 120.3(3) ?
O2 C9 O2 . 2_656 121.1(4) y
O2 C9 C10 . . 119.45(19) y
O2 C9 C10 2_656 . 119.45(19) y
C11 C10 C11 2_656 . 120.0(4) ?
C11 C10 C9 2_656 . 120.0(2) ?
C11 C10 C9 . . 120.0(2) ?
C10 C11 C12 . . 119.9(4) ?
C13 C12 C14 . . 117.2(5) ?
C13 C12 C11 . . 122.4(5) ?
C14 C12 C11 . . 120.4(4) ?
N2 C13 C12 . . 178.3(10) ?
C12 C14 C12 2_656 . 119.4(5) ?

loop_
_geom_bond_atom_site_label_1
_geom_bond_atom_site_label_2
_geom_bond_site_symmetry_2
_geom_bond_distance
_geom_bond_publ_flag
Er O1 2_656 2.2712(19) ?
Er O1 . 2.2712(19) y
Er O3 6_565 2.2764(18) y
Er O3 5_667 2.2764(18) ?
Er O4 . 2.412(2) y
Er O4 2_656 2.4119(19) ?
Er O2 . 2.439(2) y
Er O2 2_656 2.439(2) ?
O1 C1 . 1.243(3) y
O2 C9 . 1.265(3) y
O3 C1 . 1.253(3) y
O3 Er 5_667 2.2764(18) ?
N1 C5 . 1.131(5) y
N2 C13 . 1.164(10) y
C1 C2 . 1.503(3) y
C2 C3 . 1.379(4) ?
C2 C8 . 1.393(4) ?
C3 C4 . 1.391(4) ?
C4 C6 . 1.387(5) ?
C4 C5 . 1.435(5) ?
C6 C7 . 1.383(5) ?
C7 C8 . 1.383(5) ?
C9 O2 2_656 1.265(3) ?
C9 C10 . 1.496(6) y
C10 C11 2_656 1.378(4) ?
C10 C11 . 1.378(4) ?
C11 C12 . 1.389(5) ?
C12 C13 . 1.359(9) y
C12 C14 . 1.380(5) ?
C14 C12 2_656 1.380(5) ?

loop_
_geom_hbond_atom_site_label_D
_geom_hbond_atom_site_label_H
_geom_hbond_atom_site_label_A
_geom_hbond_site_symmetry_A
_geom_hbond_distance_DH
_geom_hbond_distance_HA
_geom_hbond_distance_DA
_geom_hbond_angle_DHA
O4 H8 N1 4_657 0.918(18) 2.09(3) 2.935(4) 153(3)
O4 H7 O2 5_667 0.901(18) 1.92(2) 2.782(3) 160(4)
